data_2103974
loop_
_publ_author_name
'Pritchard, Robin Gavin'
'Islam, Emran'

_publ_section_title
;
 Sodium percarbonate between 293 and 100K
;
_journal_issue 5
_journal_name_full 'Acta Crystallographica Section B'
_journal_page_first 596
_journal_page_last 605
_journal_paper_doi 10.1107/S0108768103012291
_journal_volume 59
_journal_year 2003
_chemical_formula_moiety 'C1 H3 Na2 O6'
_chemical_formula_sum 'C H3 Na2 O6'
_chemical_formula_weight 157.01
_chemical_name_systematic
;
 ?
;
_space_group_IT_number 64
_symmetry_cell_setting orthorhombic
_symmetry_space_group_name_Hall '-C 2ac 2'
_symmetry_space_group_name_H-M 'C m c a'
_atom_sites_solution_hydrogens geom
_atom_sites_solution_primary direct
_atom_sites_solution_secondary difmap
_audit_conform_dict_name cif_core.dic
_audit_conform_dict_version 2.2
_audit_creation_method 'WinGX routine CIF_UPDATE'
_cell_angle_alpha 90
_cell_angle_beta 90
_cell_angle_gamma 90
_cell_formula_units_Z 8
_cell_length_a 6.7300(4)
_cell_length_b 15.7450(11)
_cell_length_c 9.1830(7)
_cell_measurement_reflns_used 20
_cell_measurement_temperature 293(2)
_cell_measurement_theta_max 0
_cell_measurement_theta_min 0
_cell_volume 973.07(12)
_computing_molecular_graphics 'Ortep-3 for Windows (Farrugia, 1997)'
_computing_publication_material 'WinGX publication routines (Farrugia, 1999)'
_computing_structure_refinement 'SHELXL-97 (Sheldrick, 1997)'
_computing_structure_solution 'SHELXS-97 (Sheldrick, 1997)'
_diffrn_ambient_temperature 293(2)
_diffrn_measured_fraction_theta_full 0.955
_diffrn_measured_fraction_theta_max 0.957
_diffrn_radiation_monochromator graphite
_diffrn_radiation_type CuK\a
_diffrn_radiation_wavelength 1.5418
_diffrn_reflns_limit_h_max 8
_diffrn_reflns_limit_h_min 0
_diffrn_reflns_limit_k_max 0
_diffrn_reflns_limit_k_min -16
_diffrn_reflns_limit_l_max 11
_diffrn_reflns_limit_l_min 0
_diffrn_reflns_number 487
_diffrn_reflns_theta_full 70.01
_diffrn_reflns_theta_max 70.01
_diffrn_reflns_theta_min 5.62
_exptl_absorpt_coefficient_mu 3.45
_exptl_absorpt_correction_type none
_exptl_crystal_colour colourless
_exptl_crystal_density_diffrn 2.144
_exptl_crystal_density_method 'not measured'
_exptl_crystal_description plate
_exptl_crystal_F_000 632
_exptl_crystal_size_max 0.08
_exptl_crystal_size_mid 0.07
_exptl_crystal_size_min 0.04
_refine_diff_density_max 0.186
_refine_diff_density_min -0.233
_refine_ls_extinction_coef 0.00173(18)
_refine_ls_extinction_expression Fc^*^=kFc[1+0.001xFc^2^\l^3^/sin(2\q)]^-1/4^
_refine_ls_extinction_method SHELXL
_refine_ls_goodness_of_fit_ref 1.327
_refine_ls_hydrogen_treatment mixed
_refine_ls_matrix_type full
_refine_ls_number_parameters 79
_refine_ls_number_reflns 486
_refine_ls_number_restraints 4
_refine_ls_restrained_S_all 1.329
_refine_ls_R_factor_all 0.0377
_refine_ls_R_factor_gt 0.0377
_refine_ls_shift/su_max 0.028
_refine_ls_shift/su_mean 0.002
_refine_ls_structure_factor_coef Fsqd
_refine_ls_weighting_details 'calc w=1/[\s^2^(Fo^2^)+(0.0279P)^2^+1.3823P] where P=(Fo^2^+2Fc^2^)/3'
_refine_ls_weighting_scheme calc
_refine_ls_wR_factor_gt 0.0865
_refine_ls_wR_factor_ref 0.0865
_reflns_number_gt 486
_reflns_number_total 486
_reflns_threshold_expression >2sigma(I)
_cod_data_source_file na5004.cif
_cod_data_source_block carob
_cod_database_code 2103974

loop_
_symmetry_equiv_pos_as_xyz
'x, y, z'
'-x, -y+1/2, z+1/2'
'x, -y, -z'
'-x, y+1/2, -z+1/2'
'x+1/2, y+1/2, z'
'-x+1/2, -y+1, z+1/2'
'x+1/2, -y+1/2, -z'
'-x+1/2, y+1, -z+1/2'
'-x, -y, -z'
'x, y-1/2, -z-1/2'
'-x, y, z'
'x, -y-1/2, z-1/2'
'-x+1/2, -y+1/2, -z'
'x+1/2, y, -z-1/2'
'-x+1/2, y+1/2, z'
'x+1/2, -y, z-1/2'

loop_
_atom_site_label
_atom_site_fract_x
_atom_site_fract_y
_atom_site_fract_z
_atom_site_U_iso_or_equiv
_atom_site_adp_type
_atom_site_calc_flag
_atom_site_refinement_flags
_atom_site_occupancy
_atom_site_type_symbol
C1 0 0.33796(12) 0.2497(2) 0.0140(4) Uani d S 1 C
Na1 0.25 0.01089(5) 0.25 0.0282(2) Uani d S 1 Na
Na2 0.25 0.25 0 0.0244(2) Uani d S 1 Na
O1 0 0.26783(9) 0.17659(16) 0.0221(4) Uani d S 1 O
O2 0 0.40938(9) 0.18240(16) 0.0240(4) Uani d S 1 O
O3 0 0.33476(9) 0.38948(16) 0.0236(4) Uani d S 1 O
O11 0.0922(4) 0.13799(13) 0.3398(3) 0.0280(5) Uani d PD 0.5 O
O12 -0.0957(4) 0.11333(14) 0.4099(2) 0.0280(5) Uani d PD 0.5 O
O31 0.0909(7) 0.0239(2) 0.0137(5) 0.0335(13) Uani d PD 0.274(3) O
O41 0 0.0353(3) 0.0556(5) 0.0372(14) Uani d SPD 0.451(5) O
H11 0.05 0.1874(14) 0.280(3) 0.04 Uiso d PD 0.5 H
H12 -0.049(5) 0.104(2) 0.512(2) 0.04 Uiso d PD 0.5 H
H31 0.05 0.0773(13) -0.027(3) 0.04 Uiso d PD 0.5 H

loop_
_atom_site_aniso_label
_atom_site_aniso_U_11
_atom_site_aniso_U_22
_atom_site_aniso_U_33
_atom_site_aniso_U_12
_atom_site_aniso_U_13
_atom_site_aniso_U_23
C1 0.0146(8) 0.0142(9) 0.0132(8) 0 0 0.0000(8)
Na1 0.0272(4) 0.0219(4) 0.0356(5) 0 0.0030(4) 0
Na2 0.0218(4) 0.0280(4) 0.0235(4) -0.0007(4) 0.0015(4) -0.0036(3)
O1 0.0301(8) 0.0168(7) 0.0193(7) 0 0 -0.0024(6)
O2 0.0340(8) 0.0182(7) 0.0199(7) 0 0 0.0012(6)
O3 0.0340(8) 0.0201(7) 0.0169(7) 0 0 0.0002(6)
O11 0.0328(11) 0.0258(11) 0.0253(10) 0.0077(10) 0.0054(10) 0.0046(9)
O12 0.0323(11) 0.0320(12) 0.0198(10) -0.0096(11) -0.0002(10) 0.0029(9)
O31 0.044(2) 0.023(3) 0.033(2) -0.0048(17) -0.019(2) 0.000(2)
O41 0.073(4) 0.019(2) 0.020(2) 0 0 -0.0004(16)

loop_
_atom_type_symbol
_atom_type_description
_atom_type_scat_dispersion_real
_atom_type_scat_dispersion_imag
_atom_type_scat_source
C C 0.0181 0.0091 'International Tables Vol C Tables 4.2.6.8 and 6.1.1.4'
H H 0 0 'International Tables Vol C Tables 4.2.6.8 and 6.1.1.4'
Na Na 0.1353 0.1239 'International Tables Vol C Tables 4.2.6.8 and 6.1.1.4'
O O 0.0492 0.0322 'International Tables Vol C Tables 4.2.6.8 and 6.1.1.4'

loop_
_geom_angle_atom_site_label_1
_geom_angle_atom_site_label_2
_geom_angle_atom_site_label_3
_geom_angle_site_symmetry_1
_geom_angle_site_symmetry_3
_geom_angle
O3 C1 O2 . . 121.04(18)
O3 C1 O1 . . 119.06(17)
O2 C1 O1 . . 119.90(18)
O2 Na1 O2 10_556 5_545 96.58(6)
O2 Na1 O11 10_556 8_545 161.65(7)
O2 Na1 O11 5_545 8_545 98.93(6)
O2 Na1 O11 10_556 . 98.93(6)
O2 Na1 O11 5_545 . 161.65(7)
O11 Na1 O11 8_545 . 67.81(11)
O2 Na1 O12 10_556 11 89.20(7)
O2 Na1 O12 5_545 11 154.48(6)
O11 Na1 O12 8_545 11 80.98(9)
O11 Na1 O12 . 11 17.91(7)
O2 Na1 O12 10_556 14_556 154.48(6)
O2 Na1 O12 5_545 14_556 89.20(7)
O11 Na1 O12 8_545 14_556 17.91(7)
O11 Na1 O12 . 14_556 80.98(9)
O12 Na1 O12 11 14_556 96.22(11)
O2 Na1 O31 10_556 8_545 97.71(11)
O2 Na1 O31 5_545 8_545 88.76(11)
O11 Na1 O31 8_545 8_545 92.37(11)
O11 Na1 O31 . 8_545 79.53(11)
O12 Na1 O31 11 8_545 65.80(12)
O12 Na1 O31 14_556 8_545 107.28(12)
O2 Na1 O31 10_556 . 88.76(11)
O2 Na1 O31 5_545 . 97.71(11)
O11 Na1 O31 8_545 . 79.53(11)
O11 Na1 O31 . . 92.37(11)
O12 Na1 O31 11 . 107.28(12)
O12 Na1 O31 14_556 . 65.80(12)
O31 Na1 O31 8_545 . 170.31(17)
O2 Na1 O41 10_556 14_556 113.05(9)
O2 Na1 O41 5_545 14_556 79.28(8)
O11 Na1 O41 8_545 14_556 79.60(11)
O11 Na1 O41 . 14_556 85.65(10)
O12 Na1 O41 11 14_556 75.59(9)
O12 Na1 O41 14_556 14_556 92.44(10)
O31 Na1 O41 8_545 14_556 17.38(12)
O31 Na1 O41 . 14_556 158.16(12)
O2 Na1 O41 10_556 . 79.28(8)
O2 Na1 O41 5_545 . 113.05(9)
O11 Na1 O41 8_545 . 85.65(10)
O11 Na1 O41 . . 79.60(11)
O12 Na1 O41 11 . 92.44(10)
O12 Na1 O41 14_556 . 75.59(9)
O31 Na1 O41 8_545 . 158.16(12)
O31 Na1 O41 . . 17.38(12)
O41 Na1 O41 14_556 . 162.23(19)
O2 Na1 O31 10_556 3 79.59(10)
O2 Na1 O31 5_545 3 84.89(9)
O11 Na1 O31 8_545 3 92.07(10)
O11 Na1 O31 . 3 107.48(10)
O12 Na1 O31 11 3 120.63(10)
O12 Na1 O31 14_556 3 76.19(10)
O31 Na1 O31 8_545 3 172.75(4)
O31 Na1 O31 . 3 16.72(16)
O41 Na1 O31 14_556 3 160.66(11)
O41 Na1 O31 . 3 28.24(11)
O2 Na1 O31 10_556 6_545 84.89(9)
O2 Na1 O31 5_545 6_545 79.59(10)
O11 Na1 O31 8_545 6_545 107.48(10)
O11 Na1 O31 . 6_545 92.07(10)
O12 Na1 O31 11 6_545 76.19(10)
O12 Na1 O31 14_556 6_545 120.63(10)
O31 Na1 O31 8_545 6_545 16.72(16)
O31 Na1 O31 . 6_545 172.75(4)
O41 Na1 O31 14_556 6_545 28.24(11)
O41 Na1 O31 . 6_545 160.66(11)
O31 Na1 O31 3 6_545 156.61(16)
O1 Na2 O1 . 13 180
O1 Na2 O3 . 14_556 98.34(4)
O1 Na2 O3 13 14_556 81.66(4)
O1 Na2 O3 . 2_554 81.66(4)
O1 Na2 O3 13 2_554 98.34(4)
O3 Na2 O3 14_556 2_554 180
O1 Na2 O12 . 2_554 80.24(6)
O1 Na2 O12 13 2_554 99.76(6)
O3 Na2 O12 14_556 2_554 87.29(6)
O3 Na2 O12 2_554 2_554 92.71(6)
O1 Na2 O12 . 14_556 99.76(6)
O1 Na2 O12 13 14_556 80.24(6)
O3 Na2 O12 14_556 14_556 92.71(6)
O3 Na2 O12 2_554 14_556 87.29(6)
O12 Na2 O12 2_554 14_556 180.00(5)
O1 Na2 O11 . 12_565 90.99(6)
O1 Na2 O11 13 12_565 89.01(6)
O3 Na2 O11 14_556 12_565 98.86(6)
O3 Na2 O11 2_554 12_565 81.14(6)
O12 Na2 O11 2_554 12_565 17.09(6)
O12 Na2 O11 14_556 12_565 162.91(6)
O1 Na2 O11 . 8_545 89.01(6)
O1 Na2 O11 13 8_545 90.99(6)
O3 Na2 O11 14_556 8_545 81.14(6)
O3 Na2 O11 2_554 8_545 98.86(6)
O12 Na2 O11 2_554 8_545 162.91(6)
O12 Na2 O11 14_556 8_545 17.09(6)
O11 Na2 O11 12_565 8_545 180.00(7)
O1 Na2 Na2 . 7_455 44.37(3)
O1 Na2 Na2 13 7_455 135.63(3)
O3 Na2 Na2 14_556 7_455 135.10(3)
O3 Na2 Na2 2_554 7_455 44.90(3)
O12 Na2 Na2 2_554 7_455 65.75(5)
O12 Na2 Na2 14_556 7_455 114.25(5)
O11 Na2 Na2 12_565 7_455 65.18(5)
O11 Na2 Na2 8_545 7_455 114.82(5)
O1 Na2 Na2 . 7 135.63(3)
O1 Na2 Na2 13 7 44.37(3)
O3 Na2 Na2 14_556 7 44.90(3)
O3 Na2 Na2 2_554 7 135.10(3)
O12 Na2 Na2 2_554 7 114.25(5)
O12 Na2 Na2 14_556 7 65.75(5)
O11 Na2 Na2 12_565 7 114.82(5)
O11 Na2 Na2 8_545 7 65.18(5)
Na2 Na2 Na2 7_455 7 180
C1 O1 Na2 . 7_455 117.38(8)
C1 O1 Na2 . . 117.38(8)
Na2 O1 Na2 7_455 . 91.26(5)
C1 O2 Na1 . 10_566 117.30(8)
C1 O2 Na1 . 5_455 117.30(8)
Na1 O2 Na1 10_566 5_455 88.92(6)
C1 O3 Na2 . 8_545 116.68(8)
C1 O3 Na2 . 2 116.68(8)
Na2 O3 Na2 8_545 2 90.20(5)
O12 O11 O11 11 11 91.8(3)
O12 O11 O12 11 . 61.1(3)
O11 O11 O12 11 . 30.71(12)
O12 O11 Na1 11 . 81.4(2)
O11 O11 Na1 11 . 116.14(6)
O12 O11 Na1 . . 108.02(15)
O12 O11 Na2 11 8_545 81.3(3)
O11 O11 Na2 11 8_545 114.82(5)
O12 O11 Na2 . 8_545 106.90(14)
Na1 O11 Na2 . 8_545 126.34(10)
O12 O11 H11 11 . 152.3(15)
O11 O11 H11 11 . 73.4(4)
O12 O11 H11 . . 101.6(6)
Na1 O11 H11 . . 126.0(16)
Na2 O11 H11 8_545 . 83.9(15)
O11 O12 O12 11 11 88.2(3)
O11 O12 O11 11 . 57.5(3)
O12 O12 O11 11 . 30.71(12)
O11 O12 Na1 11 14_456 80.7(2)
O12 O12 Na1 11 14_456 115.46(6)
O11 O12 Na1 . 14_456 106.27(14)
O11 O12 Na2 11 2 81.6(3)
O12 O12 Na2 11 2 114.25(5)
O11 O12 Na2 . 2 105.76(14)
Na1 O12 Na2 14_456 2 126.20(10)
O11 O12 H12 11 . 150(2)
O12 O12 H12 11 . 72(2)
O11 O12 H12 . . 100(2)
Na1 O12 H12 14_456 . 127.6(19)
Na2 O12 H12 2 . 86.7(18)
O41 O31 O31 . 3 113.0(6)
O41 O31 O31 . 11 34.7(4)
O31 O31 O31 3 11 90.0000(10)
O41 O31 O41 . 9 92.2(6)
O31 O31 O41 3 9 32.2(3)
O31 O31 O41 11 9 61.5(2)
O41 O31 O31 . 9 61.5(5)
O31 O31 O31 3 9 57.0(3)
O31 O31 O31 11 9 33.0(3)
O41 O31 O31 9 9 30.6(2)
O41 O31 Na1 . . 85.5(5)
O31 O31 Na1 3 . 101.8(6)
O31 O31 Na1 11 . 116.16(12)
O41 O31 Na1 9 . 126.3(3)
O31 O31 Na1 9 . 118.7(4)
O41 O31 Na1 . 6_544 146.7(5)
O31 O31 Na1 3 6_544 61.5(6)
O31 O31 Na1 11 6_544 113.32(10)
O41 O31 Na1 9 6_544 66.3(3)
O31 O31 Na1 9 6_544 94.2(4)
Na1 O31 Na1 . 6_544 127.49(19)
O41 O31 H31 . . 75.8(11)
O31 O31 H31 3 . 135.0(18)
O31 O31 H31 11 . 73.3(4)
O41 O31 H31 9 . 107.8(14)
O31 O31 H31 9 . 98.3(8)
Na1 O31 H31 . . 123.2(16)
Na1 O31 H31 6_544 . 86.7(15)
O31 O41 O31 11 . 110.7(9)
O31 O41 O31 11 9 34.7(4)
O31 O41 O31 . 9 87.8(6)
O31 O41 O31 11 3 87.8(6)
O31 O41 O31 . 3 34.7(4)
O31 O41 O31 9 3 56.9(5)
O31 O41 O41 11 9 58.3(4)
O31 O41 O41 . 9 58.3(4)
O31 O41 O41 9 9 29.6(3)
O31 O41 O41 3 9 29.6(3)
O31 O41 Na1 11 . 153.0(6)
O31 O41 Na1 . . 77.1(4)
O31 O41 Na1 9 . 124.6(3)
O31 O41 Na1 3 . 85.5(3)
O41 O41 Na1 9 . 111.9(3)
O31 O41 Na1 11 14_456 77.1(4)
O31 O41 Na1 . 14_456 153.0(6)
O31 O41 Na1 9 14_456 85.5(3)
O31 O41 Na1 3 14_456 124.6(3)
O41 O41 Na1 9 14_456 111.9(3)
Na1 O41 Na1 . 14_456 85.30(13)
O31 O41 H31 11 . 92.4(10)
O31 O41 H31 . . 61.3(9)
O31 O41 H31 9 . 104.5(14)
O31 O41 H31 3 . 87.0(12)
O41 O41 H31 9 . 88.6(15)
Na1 O41 H31 . . 113.3(7)
Na1 O41 H31 14_456 . 145.6(9)

loop_
_geom_bond_atom_site_label_1
_geom_bond_atom_site_label_2
_geom_bond_site_symmetry_2
_geom_bond_distance
C1 O3 . 1.284(2)
C1 O2 . 1.283(2)
C1 O1 . 1.292(2)
Na1 O2 10_556 2.4022(12)
Na1 O2 5_545 2.4022(12)
Na1 O11 8_545 2.411(2)
Na1 O11 . 2.411(2)
Na1 O12 11 2.416(2)
Na1 O12 14_556 2.416(2)
Na1 O31 8_545 2.428(5)
Na1 O31 . 2.428(5)
Na1 O41 14_556 2.483(3)
Na1 O41 . 2.483(3)
Na1 O31 3 2.704(5)
Na1 O31 6_545 2.704(5)
Na2 O1 . 2.3536(10)
Na2 O1 13 2.3536(10)
Na2 O3 14_556 2.3752(10)
Na2 O3 2_554 2.3752(10)
Na2 O12 2_554 2.529(2)
Na2 O12 14_556 2.529(2)
Na2 O11 12_565 2.530(2)
Na2 O11 8_545 2.530(2)
Na2 Na2 7_455 3.3650(2)
Na2 Na2 7 3.3650(2)
O1 Na2 7_455 2.3536(10)
O2 Na1 10_566 2.4022(12)
O2 Na1 5_455 2.4022(12)
O3 Na2 8_545 2.3752(10)
O3 Na2 2 2.3752(10)
O11 O12 11 0.751(3)
O11 O11 11 1.241(5)
O11 O12 . 1.471(3)
O11 Na2 8_545 2.530(2)
O11 H11 . 0.99(2)
O12 O11 11 0.751(3)
O12 O12 11 1.288(5)
O12 Na1 14_456 2.416(2)
O12 Na2 2 2.529(2)
O12 H12 . 1.00(2)
O31 O41 . 0.744(5)
O31 O31 3 0.795(7)
O31 O31 11 1.224(9)
O31 O41 9 1.284(5)
O31 O31 9 1.459(9)
O31 Na1 6_544 2.704(5)
O31 H31 . 0.960(19)
O41 O31 11 0.744(5)
O41 O31 9 1.284(5)
O41 O31 3 1.284(5)
O41 O41 9 1.508(8)
O41 Na1 14_456 2.483(3)
O41 H31 . 1.06(2)

loop_
_geom_hbond_atom_site_label_D
_geom_hbond_atom_site_label_H
_geom_hbond_atom_site_label_A
_geom_hbond_site_symmetry_A
_geom_hbond_distance_DH
_geom_hbond_distance_HA
_geom_hbond_distance_DA
_geom_hbond_angle_DHA
O11 H11 O1 . 0.99(2) 1.62(2) 2.610(3) 175.0(12)
O12 H12 O2 12_566 1.00(2) 1.62(2) 2.609(3) 174(3)
O31 H31 O3 2_554 0.960(19) 1.619(19) 2.574(4) 173(2)
O41 H31 O3 2_554 1.06(2) 1.619(19) 2.552(4) 143.8(12)

loop_
_geom_torsion_atom_site_label_1
_geom_torsion_atom_site_label_2
_geom_torsion_atom_site_label_3
_geom_torsion_atom_site_label_4
_geom_torsion_site_symmetry_1
_geom_torsion_site_symmetry_4
_geom_torsion
O3 C1 O1 Na2 . 7_455 126.38(7)
O2 C1 O1 Na2 . 7_455 -53.62(7)
O3 C1 O1 Na2 . . -126.38(7)
O2 C1 O1 Na2 . . 53.62(7)
O1 Na2 O1 C1 13 . -6E1(10)
O3 Na2 O1 C1 14_556 . 28.96(12)
O3 Na2 O1 C1 2_554 . -151.04(12)
O12 Na2 O1 C1 2_554 . -56.81(12)
O12 Na2 O1 C1 14_556 . 123.19(12)
O11 Na2 O1 C1 12_565 . -70.15(12)
O11 Na2 O1 C1 8_545 . 109.85(12)
Na2 Na2 O1 C1 7_455 . -121.97(13)
Na2 Na2 O1 C1 7 . 58.03(13)
O1 Na2 O1 Na2 13 7_455 7E1(10)
O3 Na2 O1 Na2 14_556 7_455 150.93(5)
O3 Na2 O1 Na2 2_554 7_455 -29.07(5)
O12 Na2 O1 Na2 2_554 7_455 65.16(6)
O12 Na2 O1 Na2 14_556 7_455 -114.84(6)
O11 Na2 O1 Na2 12_565 7_455 51.82(6)
O11 Na2 O1 Na2 8_545 7_455 -128.18(6)
Na2 Na2 O1 Na2 7 7_455 180
O3 C1 O2 Na1 . 10_566 52.01(7)
O1 C1 O2 Na1 . 10_566 -127.99(7)
O3 C1 O2 Na1 . 5_455 -52.01(7)
O1 C1 O2 Na1 . 5_455 127.99(7)
O2 C1 O3 Na2 . 8_545 -127.56(7)
O1 C1 O3 Na2 . 8_545 52.44(7)
O2 C1 O3 Na2 . 2 127.56(7)
O1 C1 O3 Na2 . 2 -52.44(7)
O2 Na1 O11 O12 10_556 11 57.9(3)
O2 Na1 O11 O12 5_545 11 -89.6(3)
O11 Na1 O11 O12 8_545 11 -135.3(3)
O12 Na1 O11 O12 14_556 11 -148.0(2)
O31 Na1 O11 O12 8_545 11 -38.4(3)
O31 Na1 O11 O12 . 11 147.0(3)
O41 Na1 O11 O12 14_556 11 -54.8(3)
O41 Na1 O11 O12 . 11 135.1(3)
O31 Na1 O11 O12 3 11 139.7(3)
O31 Na1 O11 O12 6_545 11 -27.3(3)
O2 Na1 O11 O11 10_556 11 -29.90(5)
O2 Na1 O11 O11 5_545 11 -177.33(19)
O11 Na1 O11 O11 8_545 11 136.90(11)
O12 Na1 O11 O11 11 11 -87.8(3)
O12 Na1 O11 O11 14_556 11 124.25(7)
O31 Na1 O11 O11 8_545 11 -126.16(11)
O31 Na1 O11 O11 . 11 59.21(11)
O41 Na1 O11 O11 14_556 11 -142.58(9)
O41 Na1 O11 O11 . 11 47.37(8)
O31 Na1 O11 O11 3 11 51.92(11)
O31 Na1 O11 O11 6_545 11 -115.06(9)
O2 Na1 O11 O12 10_556 . 2.16(15)
O2 Na1 O11 O12 5_545 . -145.27(19)
O11 Na1 O11 O12 8_545 . 169.0(2)
O12 Na1 O11 O12 11 . -55.7(3)
O12 Na1 O11 O12 14_556 . 156.31(15)
O31 Na1 O11 O12 8_545 . -94.10(17)
O31 Na1 O11 O12 . . 91.27(17)
O41 Na1 O11 O12 14_556 . -110.52(16)
O41 Na1 O11 O12 . . 79.43(16)
O31 Na1 O11 O12 3 . 83.98(17)
O31 Na1 O11 O12 6_545 . -83.00(16)
O2 Na1 O11 Na2 10_556 8_545 130.38(10)
O2 Na1 O11 Na2 5_545 8_545 -17.0(3)
O11 Na1 O11 Na2 8_545 8_545 -62.82(10)
O12 Na1 O11 Na2 11 8_545 72.5(3)
O12 Na1 O11 Na2 14_556 8_545 -75.46(11)
O31 Na1 O11 Na2 8_545 8_545 34.12(15)
O31 Na1 O11 Na2 . 8_545 -140.50(15)
O41 Na1 O11 Na2 14_556 8_545 17.71(13)
O41 Na1 O11 Na2 . 8_545 -152.34(13)
O31 Na1 O11 Na2 3 8_545 -147.80(13)
O31 Na1 O11 Na2 6_545 8_545 45.23(14)
O12 O11 O12 O11 11 11 180
Na1 O11 O12 O11 . 11 -111.1(2)
Na2 O11 O12 O11 8_545 11 110.3(2)
O11 O11 O12 O12 11 11 180
Na1 O11 O12 O12 . 11 68.9(2)
Na2 O11 O12 O12 8_545 11 -69.7(2)
O12 O11 O12 Na1 11 14_456 -112.7(2)
O11 O11 O12 Na1 11 14_456 67.3(2)
Na1 O11 O12 Na1 . 14_456 -43.75(14)
Na2 O11 O12 Na1 8_545 14_456 177.65(8)
O12 O11 O12 Na2 11 2 111.1(2)
O11 O11 O12 Na2 11 2 -68.9(2)
Na1 O11 O12 Na2 . 2 -179.94(9)
Na2 O11 O12 Na2 8_545 2 41.46(13)
O2 Na1 O31 O41 10_556 . 56.4(5)
O2 Na1 O31 O41 5_545 . 152.9(4)
O11 Na1 O31 O41 8_545 . -109.4(5)
O11 Na1 O31 O41 . . -42.5(5)
O12 Na1 O31 O41 11 . -32.4(5)
O12 Na1 O31 O41 14_556 . -121.5(5)
O31 Na1 O31 O41 8_545 . -75.6(5)
O41 Na1 O31 O41 14_556 . -126.7(6)
O31 Na1 O31 O41 3 . 112.6(6)
O31 Na1 O31 O41 6_545 . 85.3(8)
O2 Na1 O31 O31 10_556 3 -56.2(3)
O2 Na1 O31 O31 5_545 3 40.3(3)
O11 Na1 O31 O31 8_545 3 138.0(3)
O11 Na1 O31 O31 . 3 -155.1(3)
O12 Na1 O31 O31 11 3 -145.0(3)
O12 Na1 O31 O31 14_556 3 125.9(4)
O31 Na1 O31 O31 8_545 3 171.7(3)
O41 Na1 O31 O31 14_556 3 120.7(4)
O41 Na1 O31 O31 . 3 -112.6(6)
O31 Na1 O31 O31 6_545 3 -27.3(11)
O2 Na1 O31 O31 10_556 11 39.66(6)
O2 Na1 O31 O31 5_545 11 136.13(5)
O11 Na1 O31 O31 8_545 11 -126.15(8)
O11 Na1 O31 O31 . 11 -59.23(7)
O12 Na1 O31 O31 11 11 -49.12(9)
O12 Na1 O31 O31 14_556 11 -138.24(10)
O31 Na1 O31 O31 8_545 11 -92.39(4)
O41 Na1 O31 O31 14_556 11 -143.5(3)
O41 Na1 O31 O31 . 11 -16.7(4)
O31 Na1 O31 O31 3 11 95.9(3)
O31 Na1 O31 O31 6_545 11 68.5(8)
O2 Na1 O31 O41 10_556 9 -33.0(4)
O2 Na1 O31 O41 5_545 9 63.5(4)
O11 Na1 O31 O41 8_545 9 161.2(4)
O11 Na1 O31 O41 . 9 -131.9(4)
O12 Na1 O31 O41 11 9 -121.8(4)
O12 Na1 O31 O41 14_556 9 149.1(4)
O31 Na1 O31 O41 8_545 9 -165.0(4)
O41 Na1 O31 O41 14_556 9 143.9(3)
O41 Na1 O31 O41 . 9 -89.4(7)
O31 Na1 O31 O41 3 9 23.2(4)
O31 Na1 O31 O41 6_545 9 -4.1(10)
O2 Na1 O31 O31 10_556 9 2.4(4)
O2 Na1 O31 O31 5_545 9 98.9(4)
O11 Na1 O31 O31 8_545 9 -163.4(5)
O11 Na1 O31 O31 . 9 -96.4(4)
O12 Na1 O31 O31 11 9 -86.3(4)
O12 Na1 O31 O31 14_556 9 -175.4(5)
O31 Na1 O31 O31 8_545 9 -129.6(4)
O41 Na1 O31 O31 14_556 9 179.3(3)
O41 Na1 O31 O31 . 9 -54.0(5)
O31 Na1 O31 O31 3 9 58.7(5)
O31 Na1 O31 O31 6_545 9 31.3(11)
O2 Na1 O31 Na1 10_556 6_544 -119.20(17)
O2 Na1 O31 Na1 5_545 6_544 -22.73(18)
O11 Na1 O31 Na1 8_545 6_544 74.99(18)
O11 Na1 O31 Na1 . 6_544 141.91(17)
O12 Na1 O31 Na1 11 6_544 152.02(15)
O12 Na1 O31 Na1 14_556 6_544 62.90(17)
O31 Na1 O31 Na1 8_545 6_544 108.75(17)
O41 Na1 O31 Na1 14_556 6_544 57.7(4)
O41 Na1 O31 Na1 . 6_544 -175.6(6)
O31 Na1 O31 Na1 3 6_544 -63.0(3)
O31 Na1 O31 Na1 6_545 6_544 -90.3(8)
O31 O31 O41 O31 3 11 -52.1(14)
O41 O31 O41 O31 9 11 -26.7(8)
O31 O31 O41 O31 9 11 -26.7(8)
Na1 O31 O41 O31 . 11 -153.0(7)
Na1 O31 O41 O31 6_544 11 20.7(15)
O31 O31 O41 O31 3 9 -25.4(7)
O31 O31 O41 O31 11 9 26.7(8)
O41 O31 O41 O31 9 9 0
Na1 O31 O41 O31 . 9 -126.2(3)
Na1 O31 O41 O31 6_544 9 47.4(8)
O31 O31 O41 O31 11 3 52.1(14)
O41 O31 O41 O31 9 3 25.4(7)
O31 O31 O41 O31 9 3 25.4(7)
Na1 O31 O41 O31 . 3 -100.9(8)
Na1 O31 O41 O31 6_544 3 72.8(9)
O31 O31 O41 O41 3 9 -25.4(7)
O31 O31 O41 O41 11 9 26.7(8)
O31 O31 O41 O41 9 9 0
Na1 O31 O41 O41 . 9 -126.2(3)
Na1 O31 O41 O41 6_544 9 47.4(8)
O31 O31 O41 Na1 3 . 100.9(8)
O31 O31 O41 Na1 11 . 153.0(7)
O41 O31 O41 Na1 9 . 126.2(3)
O31 O31 O41 Na1 9 . 126.2(3)
Na1 O31 O41 Na1 6_544 . 173.6(9)
O31 O31 O41 Na1 3 14_456 50.3(15)
O31 O31 O41 Na1 11 14_456 102.4(13)
O41 O31 O41 Na1 9 14_456 75.7(11)
O31 O31 O41 Na1 9 14_456 75.7(11)
Na1 O31 O41 Na1 . 14_456 -50.6(10)
Na1 O31 O41 Na1 6_544 14_456 123.1(9)
O2 Na1 O41 O31 10_556 11 -11.7(11)
O2 Na1 O41 O31 5_545 11 80.9(11)
O11 Na1 O41 O31 8_545 11 178.8(11)
O11 Na1 O41 O31 . 11 -113.0(11)
O12 Na1 O41 O31 11 11 -100.4(11)
O12 Na1 O41 O31 14_556 11 163.8(11)
O31 Na1 O41 O31 8_545 11 -95.7(12)
O31 Na1 O41 O31 . 11 110.3(14)
O41 Na1 O41 O31 14_556 11 -147.3(11)
O31 Na1 O41 O31 3 11 76.2(12)
O31 Na1 O41 O31 6_545 11 -47.3(13)
O2 Na1 O41 O31 10_556 . -122.1(5)
O2 Na1 O41 O31 5_545 . -29.4(5)
O11 Na1 O41 O31 8_545 . 68.5(5)
O11 Na1 O41 O31 . . 136.7(5)
O12 Na1 O41 O31 11 . 149.2(5)
O12 Na1 O41 O31 14_556 . 53.4(4)
O31 Na1 O41 O31 8_545 . 154.0(5)
O41 Na1 O41 O31 14_556 . 102.3(5)
O31 Na1 O41 O31 3 . -34.1(5)
O31 Na1 O41 O31 6_545 . -157.66(18)
O2 Na1 O41 O31 10_556 9 -43.9(4)
O2 Na1 O41 O31 5_545 9 48.8(4)
O11 Na1 O41 O31 8_545 9 146.6(4)
O11 Na1 O41 O31 . 9 -145.1(4)
O12 Na1 O41 O31 11 9 -132.6(4)
O12 Na1 O41 O31 14_556 9 131.6(4)
O31 Na1 O41 O31 8_545 9 -127.8(6)
O31 Na1 O41 O31 . 9 78.2(6)
O41 Na1 O41 O31 14_556 9 -179.5(4)
O31 Na1 O41 O31 3 9 44.0(4)
O31 Na1 O41 O31 6_545 9 -79.5(6)
O2 Na1 O41 O31 10_556 3 -87.9(2)
O2 Na1 O41 O31 5_545 3 4.7(2)
O11 Na1 O41 O31 8_545 3 102.6(2)
O11 Na1 O41 O31 . 3 170.8(2)
O12 Na1 O41 O31 11 3 -176.6(2)
O12 Na1 O41 O31 14_556 3 87.6(2)
O31 Na1 O41 O31 8_545 3 -171.9(2)
O31 Na1 O41 O31 . 3 34.1(5)
O41 Na1 O41 O31 14_556 3 136.4(2)
O31 Na1 O41 O31 6_545 3 -123.5(5)
O2 Na1 O41 O41 10_556 9 -74.4(3)
O2 Na1 O41 O41 5_545 9 18.3(3)
O11 Na1 O41 O41 8_545 9 116.2(3)
O11 Na1 O41 O41 . 9 -175.6(3)
O12 Na1 O41 O41 11 9 -163.1(3)
O12 Na1 O41 O41 14_556 9 101.1(3)
O31 Na1 O41 O41 8_545 9 -158.3(3)
O31 Na1 O41 O41 . 9 47.7(4)
O41 Na1 O41 O41 14_556 9 150.0(3)
O31 Na1 O41 O41 3 9 13.6(3)
O31 Na1 O41 O41 6_545 9 -110.0(4)
O2 Na1 O41 Na1 10_556 14_456 37.36(9)
O2 Na1 O41 Na1 5_545 14_456 130.01(7)
O11 Na1 O41 Na1 8_545 14_456 -132.12(11)
O11 Na1 O41 Na1 . 14_456 -63.91(10)
O12 Na1 O41 Na1 11 14_456 -51.37(11)
O12 Na1 O41 Na1 14_556 14_456 -147.16(12)
O31 Na1 O41 Na1 8_545 14_456 -46.6(4)
O31 Na1 O41 Na1 . 14_456 159.4(5)
O41 Na1 O41 Na1 14_556 14_456 -98.28(9)
O31 Na1 O41 Na1 3 14_456 125.3(3)
O31 Na1 O41 Na1 6_545 14_456 1.8(5)
